data_7153772
loop_
_publ_author_name
'Naganaboina, Ram Tilak'
'Nayak, Amrita'
'Peddinti, Rama Krishna'

_publ_section_title
;
 Trifluoroacetic acid-promoted Michael addition-cyclization reactions of
 vinylogous carbamates.
;
_journal_issue 21
_journal_name_full 'Organic &amp; biomolecular chemistry'
_journal_page_first 3366
_journal_page_last 3370
_journal_paper_doi 10.1039/c4ob00437j
_journal_volume 12
_journal_year 2014
_chemical_formula_moiety 'C19 H18 N2 O10 S'
_chemical_formula_sum 'C19 H18 N2 O10 S'
_chemical_formula_weight 466.42
_chemical_name_systematic
;
 ?
;
_space_group_crystal_system monoclinic
_space_group_IT_number 14
_space_group_name_Hall '-P 2ybc'
_space_group_name_H-M_alt 'P 1 21/c 1'
_symmetry_space_group_name_Hall '-P 2ybc'
_symmetry_space_group_name_H-M 'P 1 21/c 1'
_atom_sites_solution_hydrogens geom
_audit_creation_method SHELXL-2013
_cell_angle_alpha 90
_cell_angle_beta 98.8900(14)
_cell_angle_gamma 90
_cell_formula_units_Z 4
_cell_length_a 7.2807(3)
_cell_length_b 23.1644(11)
_cell_length_c 12.4215(6)
_cell_measurement_temperature 296(2)
_cell_volume 2069.76(16)
_computing_structure_refinement 'SHELXL-2013 (Sheldrick, 2013)'
_diffrn_ambient_temperature 296(2)
_diffrn_measured_fraction_theta_full 0.999
_diffrn_measured_fraction_theta_max 1.000
_diffrn_measurement_device_type 'CCD area detector'
_diffrn_measurement_method 'phi-omega scan'
_diffrn_radiation_type MoK\a
_diffrn_radiation_wavelength 0.71073
_diffrn_reflns_av_R_equivalents 0.0343
_diffrn_reflns_av_unetI/netI 0.0137
_diffrn_reflns_Laue_measured_fraction_full 0.999
_diffrn_reflns_Laue_measured_fraction_max 1.000
_diffrn_reflns_limit_h_max 9
_diffrn_reflns_limit_h_min -9
_diffrn_reflns_limit_k_max 28
_diffrn_reflns_limit_k_min -28
_diffrn_reflns_limit_l_max 15
_diffrn_reflns_limit_l_min -15
_diffrn_reflns_number 67985
_diffrn_reflns_point_group_measured_fraction_full 0.999
_diffrn_reflns_point_group_measured_fraction_max 1.000
_diffrn_reflns_theta_full 25.242
_diffrn_reflns_theta_max 26.372
_diffrn_reflns_theta_min 2.418
_diffrn_source 'fine-focus sealed tube'
_exptl_absorpt_coefficient_mu 0.218
_exptl_absorpt_correction_type multi-scan
_exptl_crystal_colour brown
_exptl_crystal_density_diffrn 1.497
_exptl_crystal_description needle
_exptl_crystal_F_000 1026
_exptl_crystal_size_max 0.18
_exptl_crystal_size_mid 0.15
_exptl_crystal_size_min 0.12
_exptl_transmission_factor_max 0.985
_exptl_transmission_factor_min 0.977
_refine_diff_density_max 1.886
_refine_diff_density_min -0.625
_refine_diff_density_rms 0.082
_refine_ls_extinction_method none
_refine_ls_goodness_of_fit_ref 1.999
_refine_ls_hydrogen_treatment constr
_refine_ls_matrix_type full
_refine_ls_number_parameters 289
_refine_ls_number_reflns 4229
_refine_ls_number_restraints 77
_refine_ls_restrained_S_all 1.982
_refine_ls_R_factor_all 0.0804
_refine_ls_R_factor_gt 0.0680
_refine_ls_shift/su_max 0.000
_refine_ls_shift/su_mean 0.000
_refine_ls_structure_factor_coef Fsqd
_refine_ls_weighting_details
;
 w=1/[\s^2^(Fo^2^)+(0.1000P)^2^]
 where P=(Fo^2^+2Fc^2^)/3
;
_refine_ls_weighting_scheme calc
_refine_ls_wR_factor_gt 0.2406
_refine_ls_wR_factor_ref 0.2480
_reflns_Friedel_coverage 0.000
_reflns_number_gt 3429
_reflns_number_total 4229
_reflns_threshold_expression 'I > 2\s(I)'
_cod_data_source_file c4ob00437j2.cif
_cod_data_source_block DATAM2_A
_cod_depositor_comments 'Adding full bibliography for 7153771--7153773.cif.'
_cod_database_code 7153772
_shelx_space_group_comment
;
The symmetry employed for this shelxl refinement is uniquely defined
by the following loop, which should always be used as a source of
symmetry information in preference to the above space-group names.
They are only intended as comments.
;
_shelxl_version_number 2013-2

loop_
_space_group_symop_operation_xyz
'x, y, z'
'-x, y+1/2, -z+1/2'
'-x, -y, -z'
'x, -y-1/2, z-1/2'

loop_
_atom_site_label
_atom_site_type_symbol
_atom_site_fract_x
_atom_site_fract_y
_atom_site_fract_z
_atom_site_U_iso_or_equiv
_atom_site_adp_type
_atom_site_occupancy
_atom_site_site_symmetry_order
_atom_site_calc_flag
_atom_site_refinement_flags_posn
_atom_site_refinement_flags_adp
S001 S 0.61396(11) 0.76079(3) 0.53337(8) 0.0582(3) Uani 1 1 d . U
O12 O 0.7943(3) -0.00948(8) 1.10353(15) 0.0431(5) Uani 1 1 d . U
O3 O 0.7537(3) 0.13829(8) 0.80375(16) 0.0493(6) Uani 1 1 d . U
O2 O 0.8466(3) 0.05761(9) 0.72937(16) 0.0527(6) Uani 1 1 d . U
O7 O 0.6650(3) -0.08376(9) 1.01372(18) 0.0530(6) Uani 1 1 d . U
O1 O 1.0471(3) 0.21354(10) 1.14523(19) 0.0625(7) Uani 1 1 d . U
H1A H 1.0102 0.2330 1.0910 0.094 Uiso 1 1 calc R U
O007 O 0.5361(3) -0.11527(9) 0.6851(2) 0.0599(7) Uani 1 1 d . U
H00A H 0.4994 -0.1400 0.6396 0.090 Uiso 1 1 calc R U
O1W O 0.9295(3) 0.27926(11) 0.9695(2) 0.0644(7) Uani 1 1 d . .
N2 N 0.6150(3) -0.03260(10) 0.8231(2) 0.0437(6) Uani 1 1 d . U
H2A H 0.6347 -0.0691 0.8310 0.052 Uiso 1 1 calc R U
O6 O 0.4490(3) 0.79522(10) 0.5592(3) 0.0783(9) Uani 1 1 d . U
O4 O 0.1069(3) 0.10414(11) 0.49680(19) 0.0651(7) Uani 1 1 d . U
O5 O 0.2670(4) 0.13875(10) 0.6424(2) 0.0700(8) Uani 1 1 d . U
N1 N 0.2218(4) 0.09852(11) 0.5797(2) 0.0463(6) Uani 1 1 d . U
C5 C 0.8455(3) 0.08046(11) 1.0136(2) 0.0309(6) Uani 1 1 d . U
C15 C 0.7726(3) 0.05360(11) 0.9092(2) 0.0309(6) Uani 1 1 d . U
C18 C 0.6994(3) -0.00057(10) 0.9088(2) 0.0332(6) Uani 1 1 d . U
C00H C 0.7960(4) 0.08201(11) 0.8048(2) 0.0349(6) Uani 1 1 d . U
C7 C 0.4241(4) 0.03522(11) 0.7018(2) 0.0344(6) Uani 1 1 d . U
H7A H 0.4492 0.0659 0.7502 0.041 Uiso 1 1 calc R U
C14 C 0.7171(4) -0.03464(12) 1.0108(2) 0.0378(6) Uani 1 1 d . U
C6 C 0.9137(4) 0.13740(11) 1.0272(2) 0.0365(6) Uani 1 1 d . U
H6B H 0.9129 0.1610 0.9666 0.044 Uiso 1 1 calc R U
C4 C 0.8543(4) 0.04748(12) 1.1071(2) 0.0355(6) Uani 1 1 d . U
C12 C 0.5036(4) -0.01824(12) 0.7256(2) 0.0359(6) Uani 1 1 d . U
C8 C 0.3053(4) 0.04217(12) 0.6035(2) 0.0372(6) Uani 1 1 d . U
C9 C 0.2635(4) -0.00200(13) 0.5302(2) 0.0438(7) Uani 1 1 d . U
H9A H 0.1847 0.0040 0.4647 0.053 Uiso 1 1 calc R U
C11 C 0.4605(4) -0.06376(12) 0.6521(2) 0.0419(7) Uani 1 1 d . U
C10 C 0.3404(4) -0.05504(13) 0.5555(2) 0.0457(7) Uani 1 1 d . U
H10A H 0.3119 -0.0856 0.5073 0.055 Uiso 1 1 calc R U
C1 C 0.9817(4) 0.15839(12) 1.1296(2) 0.0424(7) Uani 1 1 d . U
C3 C 0.9242(4) 0.06761(14) 1.2095(2) 0.0462(7) Uani 1 1 d . U
H3A H 0.9282 0.0438 1.2701 0.055 Uiso 1 1 calc R U
C2 C 0.9885(4) 0.12395(13) 1.2207(2) 0.0478(8) Uani 1 1 d . U
H2B H 1.0359 0.1384 1.2892 0.057 Uiso 1 1 calc R U
C17 C 0.7939(6) 0.17058(15) 0.7101(3) 0.0687(11) Uani 1 1 d . U
H17A H 0.7589 0.2102 0.7168 0.103 Uiso 1 1 calc R U
H17B H 0.7250 0.1545 0.6448 0.103 Uiso 1 1 calc R U
H17C H 0.9245 0.1684 0.7065 0.103 Uiso 1 1 calc R U
C22 C 0.5230(6) 0.71188(17) 0.4312(3) 0.0727(11) Uani 1 1 d . U
H22A H 0.4830 0.7324 0.3646 0.109 Uiso 1 1 calc R U
H22B H 0.4190 0.6920 0.4529 0.109 Uiso 1 1 calc R U
H22C H 0.6170 0.6844 0.4202 0.109 Uiso 1 1 calc R U
C21 C 0.6738(7) 0.71309(18) 0.6412(3) 0.0816(13) Uani 1 1 d . U
H21A H 0.7271 0.7342 0.7050 0.122 Uiso 1 1 calc R U
H21B H 0.7628 0.6857 0.6227 0.122 Uiso 1 1 calc R U
H21C H 0.5647 0.6931 0.6555 0.122 Uiso 1 1 calc R U

loop_
_atom_site_aniso_label
_atom_site_aniso_U_11
_atom_site_aniso_U_22
_atom_site_aniso_U_33
_atom_site_aniso_U_23
_atom_site_aniso_U_13
_atom_site_aniso_U_12
S001 0.0500(5) 0.0368(5) 0.0869(7) 0.0020(4) 0.0078(4) -0.0011(3)
O12 0.0516(12) 0.0391(11) 0.0378(11) 0.0095(8) 0.0045(9) -0.0022(9)
O3 0.0754(15) 0.0320(11) 0.0390(11) 0.0093(8) 0.0037(10) 0.0032(10)
O2 0.0721(15) 0.0512(13) 0.0374(11) -0.0025(10) 0.0163(10) 0.0054(11)
O7 0.0676(14) 0.0298(11) 0.0600(14) 0.0105(9) 0.0054(11) -0.0073(10)
O1 0.0813(17) 0.0441(13) 0.0564(14) -0.0122(11) -0.0070(12) -0.0101(12)
O007 0.0612(14) 0.0340(12) 0.0777(16) -0.0180(11) -0.0111(12) 0.0055(10)
O1W 0.0698(15) 0.0478(13) 0.0744(16) 0.0032(11) 0.0068(12) -0.0033(12)
N2 0.0537(15) 0.0243(11) 0.0478(14) -0.0018(10) -0.0089(11) 0.0019(10)
O6 0.0603(16) 0.0489(15) 0.118(2) -0.0378(15) -0.0114(14) 0.0131(12)
O4 0.0687(15) 0.0607(16) 0.0564(14) 0.0068(12) -0.0208(12) 0.0127(12)
O5 0.0919(18) 0.0398(13) 0.0681(16) -0.0030(12) -0.0203(13) 0.0109(12)
N1 0.0498(14) 0.0428(14) 0.0441(14) 0.0032(11) -0.0003(11) 0.0016(11)
C5 0.0281(12) 0.0331(13) 0.0317(13) -0.0025(10) 0.0052(10) 0.0027(10)
C15 0.0320(13) 0.0284(13) 0.0320(13) -0.0013(10) 0.0041(10) 0.0037(10)
C18 0.0321(13) 0.0271(13) 0.0397(14) 0.0014(10) 0.0030(11) 0.0052(10)
C00H 0.0389(14) 0.0307(13) 0.0334(13) -0.0019(11) 0.0003(11) -0.0031(11)
C7 0.0397(14) 0.0294(13) 0.0328(13) -0.0035(10) 0.0021(11) -0.0033(10)
C14 0.0334(13) 0.0349(15) 0.0453(16) 0.0041(12) 0.0063(12) 0.0040(11)
C6 0.0405(14) 0.0313(14) 0.0365(14) 0.0010(11) 0.0019(11) 0.0010(11)
C4 0.0346(13) 0.0356(14) 0.0367(14) 0.0030(11) 0.0068(11) 0.0013(10)
C12 0.0352(14) 0.0329(14) 0.0389(15) -0.0043(11) 0.0032(11) -0.0024(11)
C8 0.0376(14) 0.0349(14) 0.0380(14) 0.0019(11) 0.0022(11) -0.0040(11)
C9 0.0422(16) 0.0524(18) 0.0355(15) -0.0058(12) 0.0016(12) -0.0047(12)
C11 0.0394(15) 0.0350(15) 0.0512(17) -0.0131(12) 0.0071(12) -0.0029(11)
C10 0.0449(16) 0.0443(17) 0.0467(16) -0.0162(13) 0.0034(13) -0.0078(13)
C1 0.0421(15) 0.0364(15) 0.0466(16) -0.0118(12) 0.0005(12) 0.0011(12)
C3 0.0492(16) 0.0570(19) 0.0310(14) 0.0037(13) 0.0020(12) 0.0036(14)
C2 0.0536(18) 0.0546(19) 0.0320(14) -0.0104(13) -0.0034(13) 0.0014(14)
C17 0.105(3) 0.048(2) 0.051(2) 0.0228(15) 0.0039(19) -0.0040(19)
C22 0.089(3) 0.056(2) 0.070(2) -0.0085(18) 0.004(2) 0.026(2)
C21 0.111(3) 0.060(2) 0.068(2) -0.0065(19) -0.003(2) 0.021(2)

loop_
_atom_type_symbol
_atom_type_description
_atom_type_scat_dispersion_real
_atom_type_scat_dispersion_imag
_atom_type_scat_source
C C 0.0033 0.0016 'International Tables Vol C Tables 4.2.6.8 and 6.1.1.4'
H H 0.0000 0.0000 'International Tables Vol C Tables 4.2.6.8 and 6.1.1.4'
N N 0.0061 0.0033 'International Tables Vol C Tables 4.2.6.8 and 6.1.1.4'
O O 0.0106 0.0060 'International Tables Vol C Tables 4.2.6.8 and 6.1.1.4'
S S 0.1246 0.1234 'International Tables Vol C Tables 4.2.6.8 and 6.1.1.4'

loop_
_geom_angle_atom_site_label_1
_geom_angle_atom_site_label_2
_geom_angle_atom_site_label_3
_geom_angle
O6 S001 C21 106.5(2)
O6 S001 C22 105.66(16)
C21 S001 C22 99.7(2)
C14 O12 C4 122.1(2)
C00H O3 C17 115.8(2)
C18 N2 C12 133.0(2)
O5 N1 O4 122.2(3)
O5 N1 C8 119.4(2)
O4 N1 C8 118.4(2)
C4 C5 C6 116.5(2)
C4 C5 C15 118.2(2)
C6 C5 C15 125.2(2)
C18 C15 C5 118.9(2)
C18 C15 C00H 120.1(2)
C5 C15 C00H 120.7(2)
C15 C18 N2 129.2(2)
C15 C18 C14 120.4(2)
N2 C18 C14 110.3(2)
O2 C00H O3 123.3(2)
O2 C00H C15 124.3(2)
O3 C00H C15 112.5(2)
C12 C7 C8 118.4(2)
O7 C14 O12 118.7(2)
O7 C14 C18 123.0(3)
O12 C14 C18 118.3(2)
C1 C6 C5 120.6(3)
C3 C4 C5 123.5(3)
C3 C4 O12 114.9(2)
C5 C4 O12 121.6(2)
C7 C12 N2 124.8(2)
C7 C12 C11 119.5(2)
N2 C12 C11 115.5(2)
C9 C8 C7 122.7(3)
C9 C8 N1 119.5(3)
C7 C8 N1 117.8(2)
C10 C9 C8 118.5(3)
O007 C11 C10 124.3(2)
O007 C11 C12 115.4(3)
C10 C11 C12 120.2(3)
C9 C10 C11 120.8(3)
O1 C1 C6 121.9(3)
O1 C1 C2 117.1(2)
C6 C1 C2 121.0(3)
C4 C3 C2 118.9(3)
C1 C2 C3 119.5(3)

loop_
_geom_bond_atom_site_label_1
_geom_bond_atom_site_label_2
_geom_bond_distance
S001 O6 1.516(3)
S001 C21 1.739(4)
S001 C22 1.753(4)
O12 C14 1.335(3)
O12 C4 1.389(3)
O3 C00H 1.339(3)
O3 C17 1.451(4)
O2 C00H 1.200(3)
O7 C14 1.202(3)
O1 C1 1.367(3)
O007 C11 1.351(3)
N2 C18 1.364(3)
N2 C12 1.390(4)
O4 N1 1.229(3)
O5 N1 1.227(3)
N1 C8 1.451(4)
C5 C4 1.383(4)
C5 C6 1.410(4)
C5 C15 1.462(3)
C15 C18 1.363(3)
C15 C00H 1.487(4)
C18 C14 1.481(4)
C7 C12 1.379(4)
C7 C8 1.392(4)
C6 C1 1.380(4)
C4 C3 1.376(4)
C12 C11 1.398(4)
C8 C9 1.372(4)
C9 C10 1.367(4)
C11 C10 1.386(4)
C1 C2 1.380(4)
C3 C2 1.386(4)
